data_4106419
loop_
_publ_author_name
'David Gatineau'
'Laurent Giordano'
'G\'erard Buono'

_publ_section_title
;
 Bulky, Optically Active P-Stereogenic Phosphine-Boranes from Pure
 H-Menthylphosphinates
;
_journal_name_full 'Journal of the American Chemical Society'
_journal_page_first 10728
_journal_page_last 10731
_journal_paper_doi 10.1021/ja2034816
_journal_volume 133
_journal_year 2011
_chemical_absolute_configuration rmad
_chemical_compound_source 'synthesis as described'
_chemical_formula_moiety 'C20 H27 O2 P1'
_chemical_formula_sum 'C20 H27 O2 P'
_chemical_formula_weight 330.39
_chemical_name_systematic
;
 ?
;
_space_group_IT_number 19
_symmetry_cell_setting orthorhombic
_symmetry_Int_Tables_number 19
_symmetry_space_group_name_Hall 'P 2ac 2ab'
_symmetry_space_group_name_H-M 'P 21 21 21'
_atom_sites_solution_hydrogens geom
_atom_sites_solution_primary direct
_atom_sites_solution_secondary difmap
_audit_conform_dict_location ftp://ftp.iucr.org/pub/cif_core.dic
_audit_conform_dict_name cif_core.dic
_audit_conform_dict_version 2.3
_audit_creation_date 2008-09-12T10:24:27-00:00
_audit_creation_method 'WinGX routine CIF_UPDATE'
_cell_angle_alpha 90
_cell_angle_beta 90
_cell_angle_gamma 90
_cell_formula_units_Z 4
_cell_length_a 9.5513(2)
_cell_length_b 9.6961(2)
_cell_length_c 20.0734(6)
_cell_measurement_reflns_used 15475
_cell_measurement_temperature 293(2)
_cell_measurement_theta_max 28.27
_cell_measurement_theta_min 2.33
_cell_measurement_wavelength 0.71073
_cell_volume 1859.00(8)
_computing_molecular_graphics 'Ortep-3 for Windows (Farrugia, 1997)'
_computing_publication_material 'WinGX publication routines (Farrugia, 1999)'
_computing_structure_refinement 'SHELXL-97 (Sheldrick, 1997)'
_computing_structure_solution 'SHELXS-86 (Sheldrick, 1986)'
_diffrn_ambient_temperature 293(2)
_diffrn_measured_fraction_theta_full 0.961
_diffrn_measured_fraction_theta_max 0.961
_diffrn_measurement_device_type KappaCCD
_diffrn_measurement_method 'Omega + Phi scans'
_diffrn_radiation_monochromator graphite
_diffrn_radiation_probe x-ray
_diffrn_radiation_type MoK\a
_diffrn_radiation_wavelength 0.71073
_diffrn_reflns_av_R_equivalents 0.064
_diffrn_reflns_av_unetI/netI 0.0389
_diffrn_reflns_limit_h_max 12
_diffrn_reflns_limit_h_min 0
_diffrn_reflns_limit_k_max 12
_diffrn_reflns_limit_k_min 0
_diffrn_reflns_limit_l_max 26
_diffrn_reflns_limit_l_min 0
_diffrn_reflns_number 2523
_diffrn_reflns_theta_full 28.27
_diffrn_reflns_theta_max 28.27
_diffrn_reflns_theta_min 2.33
_diffrn_source 'fine-focus sealed tube'
_diffrn_standards_number none
_exptl_absorpt_coefficient_mu 0.155
_exptl_absorpt_correction_type none
_exptl_crystal_colour colorless
_exptl_crystal_density_diffrn 1.18
_exptl_crystal_description prism
_exptl_crystal_F_000 712
_exptl_crystal_size_max 0.3
_exptl_crystal_size_mid 0.2
_exptl_crystal_size_min 0.1
_refine_diff_density_max 0.436
_refine_diff_density_min -0.528
_refine_diff_density_rms 0.175
_refine_ls_abs_structure_details 'Flack H D (1983), Acta Cryst. A39, 876-881'
_refine_ls_abs_structure_Flack -0.3(3)
_refine_ls_extinction_method none
_refine_ls_goodness_of_fit_ref 1.237
_refine_ls_hydrogen_treatment constr
_refine_ls_matrix_type full
_refine_ls_number_parameters 211
_refine_ls_number_reflns 2523
_refine_ls_number_restraints 0
_refine_ls_restrained_S_all 1.237
_refine_ls_R_factor_all 0.1063
_refine_ls_R_factor_gt 0.0602
_refine_ls_shift/su_max 0.001
_refine_ls_shift/su_mean 0
_refine_ls_structure_factor_coef Fsqd
_refine_ls_weighting_details 'calc w=1/[\s^2^(Fo^2^)+(0.1174P)^2^+0.3078P] where P=(Fo^2^+2Fc^2^)/3'
_refine_ls_weighting_scheme calc
_refine_ls_wR_factor_gt 0.1682
_refine_ls_wR_factor_ref 0.2272
_reflns_number_gt 1804
_reflns_number_total 2523
_reflns_threshold_expression >2sigma(I)
_cod_data_source_file ja2034816_si_003_2.cif
_cod_data_source_block 1c
_cod_original_cell_volume 1859.01(8)
_cod_database_code 4106419

loop_
_symmetry_equiv_pos_as_xyz
'x, y, z'
'-x+1/2, -y, z+1/2'
'x+1/2, -y+1/2, -z'
'-x, y+1/2, -z+1/2'

loop_
_atom_site_label
_atom_site_type_symbol
_atom_site_fract_x
_atom_site_fract_y
_atom_site_fract_z
_atom_site_U_iso_or_equiv
_atom_site_adp_type
_atom_site_occupancy
_atom_site_symmetry_multiplicity
_atom_site_calc_flag
_atom_site_refinement_flags
C1 C 1.5011(4) 0.9327(4) 0.78080(18) 0.0502(9) Uani 1 1 d .
H1 H 1.5157 1.0303 0.7915 0.06 Uiso 1 1 calc R
C2 C 1.3598(5) 0.9146(6) 0.7490(2) 0.0586(11) Uani 1 1 d .
H2A H 1.2892 0.9546 0.7779 0.07 Uiso 1 1 calc R
H2B H 1.34 0.8168 0.745 0.07 Uiso 1 1 calc R
C3 C 1.3492(5) 0.9813(5) 0.6800(2) 0.0610(12) Uani 1 1 d .
H3 H 1.3561 1.0814 0.6856 0.073 Uiso 1 1 calc R
C4 C 1.4700(6) 0.9346(6) 0.6364(2) 0.0684(13) Uani 1 1 d .
H4A H 1.4677 0.9853 0.5948 0.082 Uiso 1 1 calc R
H4B H 1.4591 0.8374 0.6262 0.082 Uiso 1 1 calc R
C5 C 1.6105(5) 0.9574(6) 0.6701(2) 0.0638(12) Uani 1 1 d .
H5A H 1.6242 1.0553 0.6775 0.077 Uiso 1 1 calc R
H5B H 1.6845 0.9253 0.6409 0.077 Uiso 1 1 calc R
C6 C 1.6206(4) 0.8816(5) 0.7368(2) 0.0503(10) Uani 1 1 d .
H6 H 1.6015 0.7842 0.7274 0.06 Uiso 1 1 calc R
C9 C 1.2057(8) 1.2017(7) 0.9576(3) 0.0902(19) Uani 1 1 d .
H9 H 1.2055 1.2948 0.9688 0.108 Uiso 1 1 calc R
C12 C 0.9528(6) 0.9103(9) 0.9363(3) 0.0828(19) Uani 1 1 d .
H12 H 0.8682 0.9548 0.9441 0.099 Uiso 1 1 calc R
C17 C 1.7656(5) 0.8874(5) 0.7689(2) 0.0586(11) Uani 1 1 d .
H17 H 1.7564 0.8465 0.8134 0.07 Uiso 1 1 calc R
C18 C 1.8217(6) 1.0323(6) 0.7788(3) 0.0807(16) Uani 1 1 d .
H18A H 1.8304 1.0771 0.7364 0.121 Uiso 1 1 calc R
H18B H 1.9118 1.028 0.7999 0.121 Uiso 1 1 calc R
H18C H 1.7583 1.0836 0.8064 0.121 Uiso 1 1 calc R
C19 C 1.8701(6) 0.7970(7) 0.7302(3) 0.0863(17) Uani 1 1 d .
H19A H 1.8331 0.7054 0.7259 0.129 Uiso 1 1 calc R
H19B H 1.9574 0.7935 0.7539 0.129 Uiso 1 1 calc R
H19C H 1.8852 0.8356 0.6868 0.129 Uiso 1 1 calc R
C20 C 1.2074(6) 0.9491(8) 0.6478(3) 0.0898(19) Uani 1 1 d .
H20A H 1.1965 0.851 0.6438 0.135 Uiso 1 1 calc R
H20B H 1.2034 0.9904 0.6044 0.135 Uiso 1 1 calc R
H20C H 1.1336 0.9857 0.675 0.135 Uiso 1 1 calc R
C7 C 1.3349(5) 0.9947(6) 0.9293(2) 0.0617(12) Uani 1 1 d .
C8 C 1.3313(7) 1.1322(6) 0.9450(3) 0.0763(16) Uani 1 1 d .
H8 H 1.4151 1.1809 0.9475 0.092 Uiso 1 1 calc R
C10 C 1.0828(8) 1.1293(7) 0.9530(3) 0.0854(18) Uani 1 1 d .
H10 H 0.9988 1.1757 0.9598 0.102 Uiso 1 1 calc R
C11 C 1.0790(5) 0.9869(6) 0.9385(2) 0.0647(13) Uani 1 1 d .
C13 C 0.9533(6) 0.7737(8) 0.9231(3) 0.0810(17) Uani 1 1 d .
H13 H 0.8692 0.7255 0.9221 0.097 Uiso 1 1 calc R
C14 C 1.0776(6) 0.7049(7) 0.9111(3) 0.0766(15) Uani 1 1 d .
H14 H 1.0755 0.6109 0.9019 0.092 Uiso 1 1 calc R
C15 C 1.2034(5) 0.7720(5) 0.9126(2) 0.0622(12) Uani 1 1 d .
H15 H 1.2858 0.7238 0.9044 0.075 Uiso 1 1 calc R
C16 C 1.2080(5) 0.9173(6) 0.92677(19) 0.0588(11) Uani 1 1 d .
O1 O 1.5031(3) 0.8512(3) 0.84241(14) 0.0570(7) Uani 1 1 d .
O2 O 1.6162(4) 1.0194(6) 0.9266(2) 0.0989(16) Uani 1 1 d .
P1 P 1.50443(13) 0.91932(17) 0.91368(6) 0.0670(4) Uani 1 1 d .
H1A H 1.5163 0.8443 0.9459 0.08 Uiso 1 1 calc R

loop_
_atom_site_aniso_label
_atom_site_aniso_U_11
_atom_site_aniso_U_22
_atom_site_aniso_U_33
_atom_site_aniso_U_23
_atom_site_aniso_U_13
_atom_site_aniso_U_12
C1 0.056(2) 0.049(2) 0.0452(18) 0.0012(16) 0.0043(17) 0.004(2)
C2 0.050(2) 0.066(3) 0.060(3) 0.004(2) 0.0038(17) -0.001(2)
C3 0.067(3) 0.054(3) 0.062(3) 0.003(2) -0.008(2) 0.010(2)
C4 0.081(3) 0.077(3) 0.048(2) -0.004(2) -0.002(2) 0.005(3)
C5 0.069(3) 0.071(3) 0.051(2) 0.005(2) 0.011(2) 0.003(3)
C6 0.052(2) 0.050(2) 0.049(2) 0.0036(18) 0.0079(17) -0.0004(19)
C9 0.118(5) 0.075(4) 0.077(4) -0.008(3) 0.024(4) 0.008(4)
C12 0.055(3) 0.137(6) 0.056(3) 0.012(4) 0.001(2) 0.008(3)
C17 0.051(2) 0.067(3) 0.058(2) 0.013(2) 0.0063(18) -0.002(2)
C18 0.072(3) 0.087(4) 0.083(4) 0.009(3) -0.010(3) -0.021(3)
C19 0.058(3) 0.101(4) 0.100(4) 0.005(4) 0.013(3) 0.016(3)
C20 0.074(3) 0.106(5) 0.090(4) 0.012(4) -0.027(3) 0.010(4)
C7 0.062(3) 0.082(3) 0.041(2) -0.008(2) 0.0081(18) -0.008(3)
C8 0.102(4) 0.073(3) 0.054(3) -0.008(3) 0.019(3) -0.017(3)
C10 0.098(4) 0.093(4) 0.065(3) -0.005(3) 0.022(3) 0.031(4)
C11 0.061(3) 0.092(4) 0.042(2) 0.002(2) 0.0078(18) 0.013(3)
C13 0.062(3) 0.115(5) 0.066(3) 0.003(3) -0.003(2) -0.021(3)
C14 0.080(4) 0.087(4) 0.063(3) -0.010(3) 0.005(3) -0.021(3)
C15 0.063(3) 0.066(3) 0.057(2) -0.011(2) 0.008(2) 0.000(2)
C16 0.054(2) 0.084(3) 0.0379(18) -0.005(2) 0.0060(17) -0.001(2)
O1 0.0581(16) 0.0675(19) 0.0453(14) 0.0065(12) 0.0084(14) 0.0009(17)
O2 0.062(2) 0.151(4) 0.084(3) -0.030(3) -0.0001(18) -0.025(3)
P1 0.0520(6) 0.1028(11) 0.0462(6) 0.0002(6) 0.0028(5) -0.0037(7)

loop_
_atom_type_symbol
_atom_type_description
_atom_type_scat_dispersion_real
_atom_type_scat_dispersion_imag
_atom_type_scat_source
C C 0.0033 0.0016 'International Tables Vol C Tables 4.2.6.8 and 6.1.1.4'
H H 0 0 'International Tables Vol C Tables 4.2.6.8 and 6.1.1.4'
O O 0.0106 0.006 'International Tables Vol C Tables 4.2.6.8 and 6.1.1.4'
P P 0.1023 0.0942 'International Tables Vol C Tables 4.2.6.8 and 6.1.1.4'

loop_
_geom_angle_atom_site_label_1
_geom_angle_atom_site_label_2
_geom_angle_atom_site_label_3
_geom_angle
O1 C1 C2 107.9(3)
O1 C1 C6 107.7(3)
C2 C1 C6 112.8(3)
O1 C1 H1 109.5
C2 C1 H1 109.5
C6 C1 H1 109.5
C1 C2 C3 113.2(4)
C1 C2 H2A 108.9
C3 C2 H2A 108.9
C1 C2 H2B 108.9
C3 C2 H2B 108.9
H2A C2 H2B 107.7
C4 C3 C2 110.2(4)
C4 C3 C20 111.5(4)
C2 C3 C20 110.8(4)
C4 C3 H3 108.1
C2 C3 H3 108.1
C20 C3 H3 108.1
C3 C4 C5 111.8(4)
C3 C4 H4A 109.3
C5 C4 H4A 109.3
C3 C4 H4B 109.3
C5 C4 H4B 109.3
H4A C4 H4B 107.9
C4 C5 C6 112.0(4)
C4 C5 H5A 109.2
C6 C5 H5A 109.2
C4 C5 H5B 109.2
C6 C5 H5B 109.2
H5A C5 H5B 107.9
C1 C6 C5 107.7(4)
C1 C6 C17 114.9(4)
C5 C6 C17 114.1(4)
C1 C6 H6 106.5
C5 C6 H6 106.5
C17 C6 H6 106.5
C10 C9 C8 118.3(6)
C10 C9 H9 120.8
C8 C9 H9 120.8
C13 C12 C11 121.2(6)
C13 C12 H12 119.4
C11 C12 H12 119.4
C18 C17 C6 114.1(4)
C18 C17 C19 111.4(5)
C6 C17 C19 110.7(4)
C18 C17 H17 106.7
C6 C17 H17 106.7
C19 C17 H17 106.7
C17 C18 H18A 109.5
C17 C18 H18B 109.5
H18A C18 H18B 109.5
C17 C18 H18C 109.5
H18A C18 H18C 109.5
H18B C18 H18C 109.5
C17 C19 H19A 109.5
C17 C19 H19B 109.5
H19A C19 H19B 109.5
C17 C19 H19C 109.5
H19A C19 H19C 109.5
H19B C19 H19C 109.5
C3 C20 H20A 109.5
C3 C20 H20B 109.5
H20A C20 H20B 109.5
C3 C20 H20C 109.5
H20A C20 H20C 109.5
H20B C20 H20C 109.5
C8 C7 C16 119.9(5)
C8 C7 P1 117.2(5)
C16 C7 P1 122.9(4)
C7 C8 C9 122.1(6)
C7 C8 H8 118.9
C9 C8 H8 118.9
C9 C10 C11 122.5(6)
C9 C10 H10 118.7
C11 C10 H10 118.7
C10 C11 C12 122.8(6)
C10 C11 C16 118.3(6)
C12 C11 C16 118.9(5)
C12 C13 C14 120.7(6)
C12 C13 H13 119.7
C14 C13 H13 119.7
C15 C14 C13 121.4(5)
C15 C14 H14 119.3
C13 C14 H14 119.3
C14 C15 C16 119.8(5)
C14 C15 H15 120.1
C16 C15 H15 120.1
C11 C16 C7 118.7(5)
C11 C16 C15 118.1(5)
C7 C16 C15 123.2(5)
C1 O1 P1 122.7(3)
O2 P1 O1 116.4(2)
O2 P1 C7 110.8(3)
O1 P1 C7 108.7(2)
O2 P1 H1A 106.8
O1 P1 H1A 106.8
C7 P1 H1A 106.8

loop_
_geom_bond_atom_site_label_1
_geom_bond_atom_site_label_2
_geom_bond_distance
C1 O1 1.468(5)
C1 C2 1.503(6)
C1 C6 1.526(6)
C1 H1 0.98
C2 C3 1.532(6)
C2 H2A 0.97
C2 H2B 0.97
C3 C4 1.517(7)
C3 C20 1.533(7)
C3 H3 0.98
C4 C5 1.519(7)
C4 H4A 0.97
C4 H4B 0.97
C5 C6 1.529(6)
C5 H5A 0.97
C5 H5B 0.97
C6 C17 1.530(6)
C6 H6 0.98
C9 C10 1.371(10)
C9 C8 1.399(9)
C9 H9 0.93
C12 C13 1.350(10)
C12 C11 1.416(9)
C12 H12 0.93
C17 C18 1.517(8)
C17 C19 1.539(7)
C17 H17 0.98
C18 H18A 0.96
C18 H18B 0.96
C18 H18C 0.96
C19 H19A 0.96
C19 H19B 0.96
C19 H19C 0.96
C20 H20A 0.96
C20 H20B 0.96
C20 H20C 0.96
C7 C8 1.370(8)
C7 C16 1.426(7)
C7 P1 1.804(5)
C8 H8 0.93
C10 C11 1.412(10)
C10 H10 0.93
C11 C16 1.424(7)
C13 C14 1.383(9)
C13 H13 0.93
C14 C15 1.367(7)
C14 H14 0.93
C15 C16 1.439(7)
C15 H15 0.93
O1 P1 1.576(3)
O2 P1 1.465(4)
P1 H1A 0.98
